data_9005835
loop_
_publ_author_name
'Kudoh, Y.'
'Takeda, H.'
'Arashi, H.'

_publ_section_title
;
 In situ determination of crystal structure for high pressure
 phase of ZrO2 using a diamond anvil and single crystal X-ray
 diffraction method
 Sample: P = 51 kbar, post baddeleyite structure
;
_journal_name_full 'Physics and Chemistry of Minerals'
_journal_page_first 233
_journal_page_last 237
_journal_paper_doi 10.1007/BF00308274
_journal_volume 13
_journal_year 1986
_chemical_formula_sum 'O2 Zr'
_chemical_name_mineral Baddeleyite
_space_group_IT_number 57
_symmetry_space_group_name_Hall '-P 2c 2b'
_symmetry_space_group_name_H-M 'P b c m'
_cell_angle_alpha 90
_cell_angle_beta 90
_cell_angle_gamma 90
_cell_length_a 4.992
_cell_length_b 5.229
_cell_length_c 5.046
_cell_formula_units_Z 4
_cell_volume 131.717
_database_code_amcsd 0007417
_diffrn_ambient_pressure 5.1e+06
_exptl_crystal_density_diffrn 6.214
_cod_original_formula_sum 'Zr O2'
_cod_database_code 9005835

loop_
_space_group_symop_operation_xyz
x,y,z
x,1/2-y,1/2+z
-x,1/2+y,1/2-z
-x,1/2+y,z
x,1/2-y,-z
x,y,1/2-z
-x,-y,1/2+z
-x,-y,-z

loop_
_atom_site_label
_atom_site_fract_x
_atom_site_fract_y
_atom_site_fract_z
_atom_site_occupancy
_atom_site_U_iso_or_equiv
Zr 0.27010 0.03310 0.25000 1.00000 0.00621
O1 0.07160 0.37340 0.13370 0.50000 0.00025
O2 0.45700 0.75000 0.50000 1.00000 0.00025

loop_
_cod_related_entry_id
_cod_related_entry_database
_cod_related_entry_code
1 ChemSpider 4955305
2 AMCSD 0007417
